data_4070802
loop_
_publ_author_name
'Packheiser, Rico'
'Jakob, Alexander'
'Ecorchard, Petra'
'Walfort, Bernhard'
'Lang, Heinrich'

_publ_section_title
;
 Diphenylphosphinoferrocene Gold(I) Acetylides: Synthesis of Heterotri-
 and Heterotetrametallic Transition Metal Complexes
;
_journal_issue 6
_journal_name_full Organometallics
_journal_page_first 1214
_journal_paper_doi 10.1021/om701021y
_journal_volume 27
_journal_year 2008
_chemical_formula_sum 'C31 H23 Au Fe N P'
_chemical_formula_weight 693.29
_chemical_name_systematic
;
 ?
;
_space_group_IT_number 15
_symmetry_cell_setting monoclinic
_symmetry_space_group_name_Hall '-C 2yc'
_symmetry_space_group_name_H-M 'C 1 2/c 1'
_atom_sites_solution_hydrogens geom
_atom_sites_solution_primary direct
_atom_sites_solution_secondary difmap
_audit_creation_method SHELXL-97
_cell_angle_alpha 90.00
_cell_angle_beta 102.725(6)
_cell_angle_gamma 90.00
_cell_formula_units_Z 8
_cell_length_a 25.095(2)
_cell_length_b 9.5949(8)
_cell_length_c 21.9949(14)
_cell_measurement_temperature 293(2)
_cell_measurement_theta_max 25.9997
_cell_measurement_theta_min 2.8406
_cell_volume 5165.9(7)
_computing_cell_refinement CrysAlis
_computing_data_collection CrysAlis
_computing_data_reduction CrysAlis
_computing_publication_material shelxtl
_computing_structure_refinement 'SHELXL-97 (Sheldrick, 1997)'
_computing_structure_solution 'SHELXS-97 (Sheldrick, 1990)'
_diffrn_ambient_temperature 293(2)
_diffrn_measured_fraction_theta_full 0.996
_diffrn_measured_fraction_theta_max 0.996
_diffrn_radiation_monochromator graphite
_diffrn_radiation_source 'fine-focus sealed tube'
_diffrn_radiation_type MoK\a
_diffrn_radiation_wavelength 0.71073
_diffrn_reflns_av_R_equivalents 0.0261
_diffrn_reflns_av_sigmaI/netI 0.0252
_diffrn_reflns_limit_h_max 31
_diffrn_reflns_limit_h_min -31
_diffrn_reflns_limit_k_max 11
_diffrn_reflns_limit_k_min -11
_diffrn_reflns_limit_l_max 27
_diffrn_reflns_limit_l_min -27
_diffrn_reflns_number 24146
_diffrn_reflns_theta_full 26.07
_diffrn_reflns_theta_max 26.07
_diffrn_reflns_theta_min 2.85
_exptl_absorpt_coefficient_mu 6.317
_exptl_absorpt_correction_T_max 1.15453
_exptl_absorpt_correction_T_min 0.62420
_exptl_absorpt_correction_type multi-scan
_exptl_crystal_colour yellow
_exptl_crystal_density_diffrn 1.783
_exptl_crystal_density_method 'not measured'
_exptl_crystal_description planar
_exptl_crystal_F_000 2688
_exptl_crystal_size_max 0.3
_exptl_crystal_size_mid 0.2
_exptl_crystal_size_min 0.1
_refine_diff_density_max 0.731
_refine_diff_density_min -0.277
_refine_diff_density_rms 0.063
_refine_ls_extinction_method none
_refine_ls_goodness_of_fit_ref 0.989
_refine_ls_hydrogen_treatment mixed
_refine_ls_matrix_type full
_refine_ls_number_parameters 316
_refine_ls_number_reflns 5108
_refine_ls_number_restraints 0
_refine_ls_restrained_S_all 0.989
_refine_ls_R_factor_all 0.0454
_refine_ls_R_factor_gt 0.0235
_refine_ls_shift/su_max 0.002
_refine_ls_shift/su_mean 0.000
_refine_ls_structure_factor_coef Fsqd
_refine_ls_weighting_details 'calc w=1/[\s^2^(Fo^2^)+(0.0278P)^2^+0.0000P] where P=(Fo^2^+2Fc^2^)/3'
_refine_ls_weighting_scheme calc
_refine_ls_wR_factor_gt 0.0487
_refine_ls_wR_factor_ref 0.0519
_reflns_number_gt 3591
_reflns_number_total 5108
_reflns_threshold_expression >2sigma(I)
_cod_data_source_file om701021y-file006.cif
_cod_data_source_block rico48
_cod_depositor_comments
;
The following automatic conversions were performed:

'_symmetry_cell_setting' value 'Monoclinic' changed to 'monoclinic'
according to /home/saulius/struct/CIF-dictionaries/cif_core.dic
dictionary named 'cif_core.dic' version 2.4.1 from 2010-06-29.

Automatic conversion script
Id: cif_fix_values 1715 2011-07-08 13:25:40Z adriana 
;
_cod_original_cell_volume 5166.0(7)
_cod_original_sg_symbol_H-M C2/c
_cod_database_code 4070802

loop_
_symmetry_equiv_pos_as_xyz
'x, y, z'
'-x, y, -z+1/2'
'x+1/2, y+1/2, z'
'-x+1/2, y+1/2, -z+1/2'
'-x, -y, -z'
'x, -y, z-1/2'
'-x+1/2, -y+1/2, -z'
'x+1/2, -y+1/2, z-1/2'

loop_
_atom_site_label
_atom_site_type_symbol
_atom_site_fract_x
_atom_site_fract_y
_atom_site_fract_z
_atom_site_U_iso_or_equiv
_atom_site_adp_type
_atom_site_occupancy
_atom_site_symmetry_multiplicity
_atom_site_calc_flag
_atom_site_refinement_flags
Fe Fe 0.34056(2) 0.37041(7) -0.03853(2) 0.05649(14) Uani 1 1 d .
C1 C 0.39493(14) 0.4488(4) 0.03553(16) 0.0494(9) Uani 1 1 d .
C2 C 0.36981(16) 0.3270(4) 0.05344(17) 0.0575(10) Uani 1 1 d .
H2 H 0.3492 0.3220 0.0838 0.069 Uiso 1 1 calc R
C3 C 0.38155(18) 0.2167(5) 0.0175(2) 0.0682(12) Uani 1 1 d .
H3 H 0.3702 0.1251 0.0199 0.082 Uiso 1 1 calc R
C4 C 0.41311(16) 0.2656(5) -0.0228(2) 0.0729(14) Uani 1 1 d .
H4 H 0.4262 0.2121 -0.0516 0.087 Uiso 1 1 calc R
C5 C 0.42175(14) 0.4084(4) -0.01285(17) 0.0597(11) Uani 1 1 d .
H5 H 0.4413 0.4665 -0.0338 0.072 Uiso 1 1 calc R
C6 C 0.2792(2) 0.5092(6) -0.0705(3) 0.0914(17) Uani 1 1 d .
H6 H 0.2739 0.5933 -0.0517 0.110 Uiso 1 1 calc R
C7 C 0.25739(16) 0.3828(6) -0.0597(2) 0.0790(13) Uani 1 1 d .
H7 H 0.2348 0.3665 -0.0321 0.095 Uiso 1 1 calc R
C8 C 0.2746(2) 0.2845(6) -0.0965(3) 0.0956(18) Uani 1 1 d .
H8 H 0.2656 0.1904 -0.0982 0.115 Uiso 1 1 calc R
C9 C 0.3070(3) 0.3486(10) -0.1299(2) 0.129(3) Uani 1 1 d .
H9 H 0.3240 0.3059 -0.1586 0.155 Uiso 1 1 calc R
C10 C 0.3103(2) 0.4895(10) -0.1140(3) 0.127(3) Uani 1 1 d .
H10 H 0.3299 0.5575 -0.1298 0.152 Uiso 1 1 calc R
P P 0.39611(3) 0.61497(12) 0.07316(4) 0.0492(2) Uani 1 1 d .
C11 C 0.39045(15) 0.7441(4) 0.01262(16) 0.0512(9) Uani 1 1 d .
C12 C 0.34120(16) 0.8141(4) -0.0075(2) 0.0630(11) Uani 1 1 d .
H12 H 0.3135 0.8018 0.0140 0.076 Uiso 1 1 calc R
C13 C 0.3325(2) 0.8998(5) -0.0579(2) 0.0852(15) Uani 1 1 d .
H13 H 0.2989 0.9437 -0.0710 0.102 Uiso 1 1 calc R
C14 C 0.3725(3) 0.9216(5) -0.0889(2) 0.0976(19) Uani 1 1 d .
H14 H 0.3664 0.9802 -0.1234 0.117 Uiso 1 1 calc R
C15 C 0.4231(3) 0.8564(5) -0.0692(2) 0.0909(16) Uani 1 1 d .
H15 H 0.4509 0.8721 -0.0902 0.109 Uiso 1 1 calc R
C16 C 0.43159(18) 0.7676(5) -0.01796(19) 0.0688(12) Uani 1 1 d .
H16 H 0.4653 0.7243 -0.0044 0.083 Uiso 1 1 calc R
C17 C 0.46499(14) 0.6328(5) 0.12018(15) 0.0582(10) Uani 1 1 d .
C18 C 0.49655(18) 0.5179(6) 0.1391(2) 0.0809(14) Uani 1 1 d .
H18 H 0.4840 0.4297 0.1253 0.097 Uiso 1 1 calc R
C19 C 0.5471(2) 0.5334(8) 0.1787(3) 0.109(2) Uani 1 1 d .
H19 H 0.5689 0.4557 0.1914 0.130 Uiso 1 1 calc R
C20 C 0.5651(2) 0.6634(8) 0.1993(2) 0.116(3) Uani 1 1 d .
H20 H 0.5990 0.6728 0.2266 0.139 Uiso 1 1 calc R
C21 C 0.5346(2) 0.7790(8) 0.1808(2) 0.1017(19) Uani 1 1 d .
H21 H 0.5476 0.8667 0.1947 0.122 Uiso 1 1 calc R
C22 C 0.48400(17) 0.7644(6) 0.14088(19) 0.0777(14) Uani 1 1 d .
H22 H 0.4626 0.8427 0.1279 0.093 Uiso 1 1 calc R
Au Au 0.333791(5) 0.625693(18) 0.133877(6) 0.05377(6) Uani 1 1 d .
C23 C 0.27998(14) 0.6282(4) 0.18847(15) 0.0551(9) Uani 1 1 d .
C24 C 0.24502(14) 0.6260(4) 0.21740(15) 0.0538(9) Uani 1 1 d .
C25 C 0.20032(13) 0.6261(4) 0.24798(14) 0.0487(8) Uani 1 1 d .
C26 C 0.18107(16) 0.5046(4) 0.26883(18) 0.0559(10) Uani 1 1 d .
H26 H 0.1991 0.4212 0.2657 0.067 Uiso 1 1 calc R
C27 C 0.13590(16) 0.5046(4) 0.29413(18) 0.0590(10) Uani 1 1 d .
H27 H 0.1237 0.4215 0.3080 0.071 Uiso 1 1 calc R
C28 C 0.10851(14) 0.6265(5) 0.29915(15) 0.0544(9) Uani 1 1 d .
C29 C 0.12849(16) 0.7513(5) 0.28135(17) 0.0612(11) Uani 1 1 d .
H29 H 0.1110 0.8347 0.2863 0.073 Uiso 1 1 calc R
C30 C 0.17408(16) 0.7517(5) 0.25641(17) 0.0599(10) Uani 1 1 d .
H30 H 0.1877 0.8356 0.2450 0.072 Uiso 1 1 calc R
C31 C 0.05898(17) 0.6275(5) 0.3218(2) 0.0730(12) Uani 1 1 d .
N N 0.01953(17) 0.6272(5) 0.3386(2) 0.1073(15) Uani 1 1 d .

loop_
_atom_site_aniso_label
_atom_site_aniso_U_11
_atom_site_aniso_U_22
_atom_site_aniso_U_33
_atom_site_aniso_U_23
_atom_site_aniso_U_13
_atom_site_aniso_U_12
Fe 0.0396(3) 0.0876(4) 0.0390(3) -0.0016(3) 0.0015(2) 0.0062(3)
C1 0.0357(19) 0.071(3) 0.0392(19) 0.0001(19) 0.0034(16) 0.0077(18)
C2 0.054(2) 0.076(3) 0.0389(19) 0.0037(19) 0.0033(17) 0.005(2)
C3 0.065(3) 0.068(3) 0.060(3) -0.005(2) -0.009(2) 0.009(2)
C4 0.050(2) 0.094(4) 0.067(3) -0.031(3) -0.003(2) 0.018(2)
C5 0.0381(19) 0.089(4) 0.050(2) -0.008(2) 0.0056(17) 0.0073(19)
C6 0.054(3) 0.090(4) 0.112(5) 0.000(3) -0.020(3) 0.006(3)
C7 0.041(2) 0.111(4) 0.078(3) 0.013(3) -0.002(2) -0.007(3)
C8 0.073(4) 0.089(4) 0.098(4) -0.019(4) -0.039(3) 0.014(3)
C9 0.065(4) 0.274(11) 0.039(3) -0.022(5) -0.008(2) 0.033(5)
C10 0.062(4) 0.211(8) 0.089(5) 0.084(5) -0.025(3) -0.034(5)
P 0.0336(4) 0.0770(7) 0.0373(4) -0.0025(5) 0.0085(3) 0.0027(5)
C11 0.043(2) 0.065(2) 0.043(2) -0.0045(19) 0.0051(17) -0.0014(18)
C12 0.048(2) 0.067(3) 0.068(3) -0.005(2) 0.002(2) 0.002(2)
C13 0.088(4) 0.077(4) 0.074(3) -0.001(3) -0.019(3) -0.004(3)
C14 0.146(6) 0.078(4) 0.052(3) 0.008(2) -0.014(3) -0.015(4)
C15 0.116(4) 0.103(4) 0.063(3) 0.000(3) 0.039(3) -0.024(4)
C16 0.061(3) 0.087(3) 0.063(3) 0.004(2) 0.024(2) -0.003(2)
C17 0.0360(17) 0.103(3) 0.0346(17) -0.003(2) 0.0064(14) -0.002(2)
C18 0.054(3) 0.124(4) 0.057(3) 0.021(3) -0.004(2) 0.010(3)
C19 0.068(4) 0.166(6) 0.079(4) 0.038(4) -0.012(3) 0.010(4)
C20 0.050(3) 0.229(9) 0.057(3) 0.008(4) -0.014(2) -0.006(4)
C21 0.062(3) 0.174(6) 0.061(3) -0.030(4) -0.004(3) -0.025(4)
C22 0.050(3) 0.120(4) 0.060(3) -0.018(3) 0.005(2) -0.004(3)
Au 0.03885(8) 0.08230(11) 0.04249(8) -0.00652(9) 0.01399(5) -0.00231(9)
C23 0.048(2) 0.075(3) 0.0412(18) -0.009(2) 0.0070(16) 0.001(2)
C24 0.0437(19) 0.077(3) 0.0404(18) -0.003(2) 0.0093(15) 0.003(2)
C25 0.0394(17) 0.073(2) 0.0331(16) -0.007(2) 0.0071(14) -0.001(2)
C26 0.049(2) 0.061(3) 0.060(2) -0.010(2) 0.0160(19) -0.0026(18)
C27 0.058(2) 0.061(3) 0.061(2) -0.003(2) 0.021(2) -0.010(2)
C28 0.0435(19) 0.081(3) 0.0406(18) -0.003(2) 0.0127(15) -0.005(2)
C29 0.062(3) 0.076(3) 0.050(2) 0.009(2) 0.020(2) 0.025(2)
C30 0.064(3) 0.069(3) 0.051(2) 0.014(2) 0.020(2) 0.004(2)
C31 0.059(2) 0.100(3) 0.066(3) -0.008(3) 0.027(2) -0.002(3)
N 0.070(3) 0.163(4) 0.102(3) -0.011(3) 0.047(2) -0.005(3)

loop_
_atom_type_symbol
_atom_type_description
_atom_type_scat_dispersion_real
_atom_type_scat_dispersion_imag
_atom_type_scat_source
C C 0.0033 0.0016 'International Tables Vol C Tables 4.2.6.8 and 6.1.1.4'
H H 0.0000 0.0000 'International Tables Vol C Tables 4.2.6.8 and 6.1.1.4'
N N 0.0061 0.0033 'International Tables Vol C Tables 4.2.6.8 and 6.1.1.4'
P P 0.1023 0.0942 'International Tables Vol C Tables 4.2.6.8 and 6.1.1.4'
Fe Fe 0.3463 0.8444 'International Tables Vol C Tables 4.2.6.8 and 6.1.1.4'
Au Au -2.0133 8.8022 'International Tables Vol C Tables 4.2.6.8 and 6.1.1.4'

loop_
_geom_angle_atom_site_label_1
_geom_angle_atom_site_label_2
_geom_angle_atom_site_label_3
_geom_angle
C9 Fe C10 40.5(3)
C9 Fe C5 118.2(2)
C10 Fe C5 107.5(2)
C9 Fe C1 154.4(3)
C10 Fe C1 121.0(3)
C5 Fe C1 41.43(14)
C9 Fe C8 39.2(2)
C10 Fe C8 66.8(3)
C5 Fe C8 151.7(2)
C1 Fe C8 165.5(2)
C9 Fe C2 161.9(3)
C10 Fe C2 156.8(3)
C5 Fe C2 68.86(16)
C1 Fe C2 41.05(15)
C8 Fe C2 127.3(2)
C9 Fe C7 66.1(2)
C10 Fe C7 66.4(2)
C5 Fe C7 165.9(2)
C1 Fe C7 129.52(19)
C8 Fe C7 39.4(2)
C2 Fe C7 111.43(18)
C9 Fe C6 66.7(2)
C10 Fe C6 39.5(2)
C5 Fe C6 128.0(2)
C1 Fe C6 111.01(18)
C8 Fe C6 66.4(2)
C2 Fe C6 123.8(2)
C7 Fe C6 39.36(18)
C9 Fe C4 106.2(2)
C10 Fe C4 125.3(3)
C5 Fe C4 40.17(17)
C1 Fe C4 68.22(16)
C8 Fe C4 118.7(2)
C2 Fe C4 67.55(17)
C7 Fe C4 153.8(2)
C6 Fe C4 163.1(2)
C9 Fe C3 124.8(3)
C10 Fe C3 161.8(3)
C5 Fe C3 67.68(18)
C1 Fe C3 67.88(17)
C8 Fe C3 108.5(2)
C2 Fe C3 39.80(15)
C7 Fe C3 122.2(2)
C6 Fe C3 156.7(2)
C4 Fe C3 39.85(17)
C2 C1 C5 107.0(3)
C2 C1 P 124.4(3)
C5 C1 P 128.4(3)
C2 C1 Fe 69.9(2)
C5 C1 Fe 69.2(2)
P C1 Fe 129.87(19)
C3 C2 C1 107.7(4)
C3 C2 Fe 70.5(2)
C1 C2 Fe 69.0(2)
C2 C3 C4 109.1(4)
C2 C3 Fe 69.7(2)
C4 C3 Fe 69.8(3)
C3 C4 C5 108.7(4)
C3 C4 Fe 70.3(2)
C5 C4 Fe 69.2(2)
C4 C5 C1 107.5(4)
C4 C5 Fe 70.6(2)
C1 C5 Fe 69.3(2)
C10 C6 C7 108.0(6)
C10 C6 Fe 69.5(3)
C7 C6 Fe 70.3(3)
C8 C7 C6 108.4(5)
C8 C7 Fe 69.9(3)
C6 C7 Fe 70.3(3)
C9 C8 C7 108.2(6)
C9 C8 Fe 69.7(3)
C7 C8 Fe 70.7(3)
C8 C9 C10 108.2(6)
C8 C9 Fe 71.0(3)
C10 C9 Fe 70.1(3)
C6 C10 C9 107.3(6)
C6 C10 Fe 71.0(3)
C9 C10 Fe 69.5(3)
C1 P C11 106.23(18)
C1 P C17 105.26(19)
C11 P C17 105.46(18)
C1 P Au 111.59(12)
C11 P Au 116.81(13)
C17 P Au 110.68(11)
C16 C11 C12 118.5(4)
C16 C11 P 122.1(3)
C12 C11 P 119.2(3)
C13 C12 C11 121.6(4)
C14 C13 C12 120.2(5)
C13 C14 C15 120.1(5)
C16 C15 C14 119.5(5)
C11 C16 C15 120.1(4)
C18 C17 C22 119.9(4)
C18 C17 P 120.8(4)
C22 C17 P 119.1(3)
C17 C18 C19 119.7(5)
C20 C19 C18 119.8(6)
C21 C20 C19 121.4(5)
C20 C21 C22 119.1(6)
C21 C22 C17 120.0(5)
C23 Au P 177.88(12)
C24 C23 Au 175.1(3)
C23 C24 C25 175.8(4)
C26 C25 C30 118.2(3)
C26 C25 C24 121.7(4)
C30 C25 C24 120.1(4)
C27 C26 C25 121.2(4)
C26 C27 C28 120.5(4)
C27 C28 C29 119.6(3)
C27 C28 C31 121.3(4)
C29 C28 C31 119.1(4)
C30 C29 C28 120.0(4)
C29 C30 C25 120.4(4)
N C31 C28 178.8(5)

loop_
_geom_bond_atom_site_label_1
_geom_bond_atom_site_label_2
_geom_bond_distance
Fe C9 2.013(5)
Fe C10 2.020(5)
Fe C5 2.024(4)
Fe C1 2.025(3)
Fe C8 2.029(5)
Fe C2 2.037(4)
Fe C7 2.039(4)
Fe C6 2.040(5)
Fe C4 2.041(4)
Fe C3 2.047(4)
C1 C2 1.424(5)
C1 C5 1.432(5)
C1 P 1.794(4)
C2 C3 1.390(5)
C3 C4 1.394(6)
C4 C5 1.396(6)
C6 C10 1.373(8)
C6 C7 1.373(6)
C7 C8 1.372(7)
C8 C9 1.357(8)
C9 C10 1.395(9)
P C11 1.801(4)
P C17 1.816(3)
P Au 2.2716(8)
C11 C16 1.369(5)
C11 C12 1.390(5)
C12 C13 1.358(6)
C13 C14 1.348(7)
C14 C15 1.395(8)
C15 C16 1.391(6)
C17 C18 1.367(6)
C17 C22 1.391(6)
C18 C19 1.380(6)
C19 C20 1.370(8)
C20 C21 1.358(8)
C21 C22 1.383(6)
Au C23 1.995(3)
C23 C24 1.192(5)
C24 C25 1.429(5)
C25 C26 1.379(5)
C25 C30 1.405(5)
C26 C27 1.368(5)
C27 C28 1.373(5)
C28 C29 1.388(5)
C28 C31 1.437(5)
C29 C30 1.373(5)
C31 N 1.131(5)

loop_
_geom_torsion_atom_site_label_1
_geom_torsion_atom_site_label_2
_geom_torsion_atom_site_label_3
_geom_torsion_atom_site_label_4
_geom_torsion
C9 Fe C1 C2 -162.5(5)
C10 Fe C1 C2 160.6(4)
C5 Fe C1 C2 -118.1(3)
C8 Fe C1 C2 41.1(9)
C7 Fe C1 C2 76.9(3)
C6 Fe C1 C2 117.7(3)
C4 Fe C1 C2 -80.4(3)
C3 Fe C1 C2 -37.3(2)
C9 Fe C1 C5 -44.4(6)
C10 Fe C1 C5 -81.3(4)
C8 Fe C1 C5 159.2(7)
C2 Fe C1 C5 118.1(3)
C7 Fe C1 C5 -165.0(3)
C6 Fe C1 C5 -124.1(3)
C4 Fe C1 C5 37.7(3)
C3 Fe C1 C5 80.9(3)
C9 Fe C1 P 78.9(6)
C10 Fe C1 P 42.0(4)
C5 Fe C1 P 123.3(4)
C8 Fe C1 P -77.5(8)
C2 Fe C1 P -118.6(3)
C7 Fe C1 P -41.7(4)
C6 Fe C1 P -0.9(4)
C4 Fe C1 P 161.0(3)
C3 Fe C1 P -155.9(3)
C5 C1 C2 C3 0.5(4)
P C1 C2 C3 -174.6(3)
Fe C1 C2 C3 60.1(3)
C5 C1 C2 Fe -59.6(2)
P C1 C2 Fe 125.2(3)
C9 Fe C2 C3 36.4(8)
C10 Fe C2 C3 -165.3(5)
C5 Fe C2 C3 -80.1(3)
C1 Fe C2 C3 -118.8(4)
C8 Fe C2 C3 73.1(4)
C7 Fe C2 C3 115.0(3)
C6 Fe C2 C3 157.5(3)
C4 Fe C2 C3 -36.7(3)
C9 Fe C2 C1 155.3(6)
C10 Fe C2 C1 -46.4(6)
C5 Fe C2 C1 38.7(2)
C8 Fe C2 C1 -168.1(3)
C7 Fe C2 C1 -126.2(3)
C6 Fe C2 C1 -83.6(3)
C4 Fe C2 C1 82.1(3)
C3 Fe C2 C1 118.8(4)
C1 C2 C3 C4 -0.3(5)
Fe C2 C3 C4 58.9(3)
C1 C2 C3 Fe -59.2(3)
C9 Fe C3 C2 -167.0(3)
C10 Fe C3 C2 161.3(7)
C5 Fe C3 C2 83.3(3)
C1 Fe C3 C2 38.4(2)
C8 Fe C3 C2 -126.7(3)
C7 Fe C3 C2 -85.4(3)
C6 Fe C3 C2 -53.6(6)
C4 Fe C3 C2 120.5(4)
C9 Fe C3 C4 72.5(4)
C10 Fe C3 C4 40.9(8)
C5 Fe C3 C4 -37.1(2)
C1 Fe C3 C4 -82.1(3)
C8 Fe C3 C4 112.9(3)
C2 Fe C3 C4 -120.5(4)
C7 Fe C3 C4 154.2(3)
C6 Fe C3 C4 -174.0(5)
C2 C3 C4 C5 -0.1(5)
Fe C3 C4 C5 58.7(3)
C2 C3 C4 Fe -58.8(3)
C9 Fe C4 C3 -125.3(4)
C10 Fe C4 C3 -165.5(4)
C5 Fe C4 C3 120.0(4)
C1 Fe C4 C3 81.1(3)
C8 Fe C4 C3 -84.8(3)
C2 Fe C4 C3 36.7(2)
C7 Fe C4 C3 -56.6(5)
C6 Fe C4 C3 171.9(6)
C9 Fe C4 C5 114.6(4)
C10 Fe C4 C5 74.5(4)
C1 Fe C4 C5 -38.9(2)
C8 Fe C4 C5 155.2(3)
C2 Fe C4 C5 -83.4(3)
C7 Fe C4 C5 -176.6(4)
C6 Fe C4 C5 51.8(7)
C3 Fe C4 C5 -120.0(4)
C3 C4 C5 C1 0.4(4)
Fe C4 C5 C1 59.8(2)
C3 C4 C5 Fe -59.4(3)
C2 C1 C5 C4 -0.6(4)
P C1 C5 C4 174.4(3)
Fe C1 C5 C4 -60.6(3)
C2 C1 C5 Fe 60.0(2)
P C1 C5 Fe -125.0(3)
C9 Fe C5 C4 -81.8(4)
C10 Fe C5 C4 -124.4(4)
C1 Fe C5 C4 118.2(3)
C8 Fe C5 C4 -51.0(5)
C2 Fe C5 C4 79.8(3)
C7 Fe C5 C4 173.8(7)
C6 Fe C5 C4 -163.2(3)
C3 Fe C5 C4 36.9(3)
C9 Fe C5 C1 160.0(4)
C10 Fe C5 C1 117.3(4)
C8 Fe C5 C1 -169.2(4)
C2 Fe C5 C1 -38.4(2)
C7 Fe C5 C1 55.5(8)
C6 Fe C5 C1 78.6(3)
C4 Fe C5 C1 -118.2(3)
C3 Fe C5 C1 -81.4(3)
C9 Fe C6 C10 -38.8(4)
C5 Fe C6 C10 69.7(5)
C1 Fe C6 C10 113.7(4)
C8 Fe C6 C10 -81.7(4)
C2 Fe C6 C10 158.1(4)
C7 Fe C6 C10 -119.0(5)
C4 Fe C6 C10 29.6(9)
C3 Fe C6 C10 -163.7(5)
C9 Fe C6 C7 80.2(4)
C10 Fe C6 C7 119.0(5)
C5 Fe C6 C7 -171.4(3)
C1 Fe C6 C7 -127.3(3)
C8 Fe C6 C7 37.3(3)
C2 Fe C6 C7 -83.0(4)
C4 Fe C6 C7 148.6(6)
C3 Fe C6 C7 -44.7(7)
C10 C6 C7 C8 -0.3(5)
Fe C6 C7 C8 -59.8(3)
C10 C6 C7 Fe 59.5(3)
C9 Fe C7 C8 37.3(4)
C10 Fe C7 C8 81.7(4)
C5 Fe C7 C8 148.3(7)
C1 Fe C7 C8 -166.7(3)
C2 Fe C7 C8 -123.3(4)
C6 Fe C7 C8 119.2(5)
C4 Fe C7 C8 -40.8(6)
C3 Fe C7 C8 -80.0(4)
C9 Fe C7 C6 -81.8(4)
C10 Fe C7 C6 -37.4(4)
C5 Fe C7 C6 29.1(9)
C1 Fe C7 C6 74.2(4)
C8 Fe C7 C6 -119.2(5)
C2 Fe C7 C6 117.6(4)
C4 Fe C7 C6 -160.0(4)
C3 Fe C7 C6 160.8(3)
C6 C7 C8 C9 0.1(5)
Fe C7 C8 C9 -59.9(4)
C6 C7 C8 Fe 60.0(3)
C10 Fe C8 C9 38.4(4)
C5 Fe C8 C9 -45.6(6)
C1 Fe C8 C9 164.1(7)
C2 Fe C8 C9 -163.0(4)
C7 Fe C8 C9 118.8(5)
C6 Fe C8 C9 81.6(4)
C4 Fe C8 C9 -80.4(5)
C3 Fe C8 C9 -122.7(5)
C9 Fe C8 C7 -118.8(5)
C10 Fe C8 C7 -80.4(4)
C5 Fe C8 C7 -164.4(4)
C1 Fe C8 C7 45.3(9)
C2 Fe C8 C7 78.2(4)
C6 Fe C8 C7 -37.2(3)
C4 Fe C8 C7 160.8(3)
C3 Fe C8 C7 118.5(3)
C7 C8 C9 C10 0.0(6)
Fe C8 C9 C10 -60.5(4)
C7 C8 C9 Fe 60.5(3)
C10 Fe C9 C8 -118.4(6)
C5 Fe C9 C8 157.4(4)
C1 Fe C9 C8 -170.9(4)
C2 Fe C9 C8 48.6(9)
C7 Fe C9 C8 -37.5(3)
C6 Fe C9 C8 -80.6(4)
C4 Fe C9 C8 115.7(4)
C3 Fe C9 C8 76.2(4)
C5 Fe C9 C10 -84.1(4)
C1 Fe C9 C10 -52.5(7)
C8 Fe C9 C10 118.4(6)
C2 Fe C9 C10 167.1(6)
C7 Fe C9 C10 81.0(4)
C6 Fe C9 C10 37.9(4)
C4 Fe C9 C10 -125.8(4)
C3 Fe C9 C10 -165.4(4)
C7 C6 C10 C9 0.3(6)
Fe C6 C10 C9 60.3(4)
C7 C6 C10 Fe -60.0(3)
C8 C9 C10 C6 -0.2(6)
Fe C9 C10 C6 -61.3(4)
C8 C9 C10 Fe 61.1(4)
C9 Fe C10 C6 117.6(5)
C5 Fe C10 C6 -129.2(3)
C1 Fe C10 C6 -85.9(4)
C8 Fe C10 C6 80.4(4)
C2 Fe C10 C6 -52.2(7)
C7 Fe C10 C6 37.3(3)
C4 Fe C10 C6 -169.9(3)
C3 Fe C10 C6 159.2(6)
C5 Fe C10 C9 113.1(4)
C1 Fe C10 C9 156.4(4)
C8 Fe C10 C9 -37.2(4)
C2 Fe C10 C9 -169.8(5)
C7 Fe C10 C9 -80.4(4)
C6 Fe C10 C9 -117.6(5)
C4 Fe C10 C9 72.5(5)
C3 Fe C10 C9 41.6(9)
C2 C1 P C11 -144.3(3)
C5 C1 P C11 41.6(4)
Fe C1 P C11 -52.6(3)
C2 C1 P C17 104.1(3)
C5 C1 P C17 -70.0(4)
Fe C1 P C17 -164.1(2)
C2 C1 P Au -16.0(3)
C5 C1 P Au 169.9(3)
Fe C1 P Au 75.8(3)
C1 P C11 C16 -69.1(4)
C17 P C11 C16 42.3(4)
Au P C11 C16 165.7(3)
C1 P C11 C12 105.4(3)
C17 P C11 C12 -143.2(3)
Au P C11 C12 -19.8(4)
C16 C11 C12 C13 2.7(6)
P C11 C12 C13 -172.0(3)
C11 C12 C13 C14 -1.5(7)
C12 C13 C14 C15 -0.2(8)
C13 C14 C15 C16 0.8(8)
C12 C11 C16 C15 -2.1(6)
P C11 C16 C15 172.4(3)
C14 C15 C16 C11 0.4(7)
C1 P C17 C18 -23.2(4)
C11 P C17 C18 -135.3(3)
Au P C17 C18 97.5(3)
C1 P C17 C22 161.6(3)
C11 P C17 C22 49.5(3)
Au P C17 C22 -77.7(3)
C22 C17 C18 C19 0.1(6)
P C17 C18 C19 -175.0(4)
C17 C18 C19 C20 0.6(8)
C18 C19 C20 C21 -1.1(9)
C19 C20 C21 C22 0.9(9)
C20 C21 C22 C17 -0.2(7)
C18 C17 C22 C21 -0.3(6)
P C17 C22 C21 174.9(3)
C1 P Au C23 46(3)
C11 P Au C23 168(3)
C17 P Au C23 -71(3)
P Au C23 C24 -96(5)
Au C23 C24 C25 -34(10)
C23 C24 C25 C26 111(6)
C23 C24 C25 C30 -68(6)
C30 C25 C26 C27 3.4(5)
C24 C25 C26 C27 -175.4(3)
C25 C26 C27 C28 0.2(6)
C26 C27 C28 C29 -3.3(6)
C26 C27 C28 C31 175.9(4)
C27 C28 C29 C30 2.8(6)
C31 C28 C29 C30 -176.5(4)
C28 C29 C30 C25 0.9(6)
C26 C25 C30 C29 -3.9(5)
C24 C25 C30 C29 174.9(3)
C27 C28 C31 N -73(30)
C29 C28 C31 N 107(30)
